data_4305765
loop_
_publ_author_name
'Chelladurai Ganesamoorthy'
'Maravanji S. Balakrishna'
'Joel T. Mague'
'Heikki M. Tuononen'

_publ_section_title
;
New Tetraphosphane Ligands {(X2P)2NC6H4N(PX2)2} (X = Cl, F, OMe,
OC6H4OMe-o): Synthesis, Derivatization, Group 10 and 11 Metal Complexes and
Catalytic Investigations. DFT Calculations on Intermolecular P...P
Interactions in Halo-Phosphines
;
_journal_name_full 'Inorganic Chemistry'
_journal_page_first 7035
_journal_page_last 7047
_journal_paper_doi 10.1021/ic800724u
_journal_volume 47
_journal_year 2008
_chemical_formula_moiety 'C62 H60 N2 O16 P4'
_chemical_formula_sum 'C62 H60 N2 O16 P4'
_chemical_formula_weight 1213.00
_chemical_name_systematic
; 
 1,4-Bis[bis(bis(o-methoxyphenoxy)phosphino)amino]
benzene-1
;
_space_group_IT_number 61
_symmetry_cell_setting orthorhombic
_symmetry_space_group_name_Hall '-P 2ac 2ab'
_symmetry_space_group_name_H-M 'P b c a'
_atom_sites_solution_hydrogens geom
_atom_sites_solution_primary direct
_atom_sites_solution_secondary difmap
_audit_creation_method SHELXL-97
_cell_angle_alpha 90.00
_cell_angle_beta 90.00
_cell_angle_gamma 90.00
_cell_formula_units_Z 4
_cell_length_a 15.611(2)
_cell_length_b 17.516(2)
_cell_length_c 21.384(2)
_cell_measurement_reflns_used 8920
_cell_measurement_temperature 100(2)
_cell_measurement_theta_max 27.04
_cell_measurement_theta_min 2.51
_cell_volume 5847.3(11)
_computing_cell_refinement 'Bruker SMART (Bruker-AXS, 2000)'
_computing_data_collection 'Bruker SMART (Bruker-AXS, 2000)'
_computing_data_reduction 'Bruker SAINT+ (Bruker-AXS, 2004)'
_computing_molecular_graphics 'Bruker SHELXTL (Bruker-AXS, 2000a)'
_computing_publication_material 'Bruker SHELXTL (Bruker-AXS, 2000a)'
_computing_structure_refinement 'SHELXL-97 (Sheldrick, 1997)'
_computing_structure_solution 'SHELXS-97 (Sheldrick, 1997)'
_diffrn_ambient_temperature 100(2)
_diffrn_measured_fraction_theta_full 1.000
_diffrn_measured_fraction_theta_max 1.000
_diffrn_measurement_device_type 'Bruker-AXS Smart APEX CCD area detector'
_diffrn_measurement_method 'phi and omega scans'
_diffrn_radiation_monochromator graphite
_diffrn_radiation_source 'fine-focus sealed tube'
_diffrn_radiation_type MoK\a
_diffrn_radiation_wavelength 0.71073
_diffrn_reflns_av_R_equivalents 0.0727
_diffrn_reflns_av_sigmaI/netI 0.0303
_diffrn_reflns_limit_h_max 20
_diffrn_reflns_limit_h_min -20
_diffrn_reflns_limit_k_max 22
_diffrn_reflns_limit_k_min -22
_diffrn_reflns_limit_l_max 27
_diffrn_reflns_limit_l_min -27
_diffrn_reflns_number 91509
_diffrn_reflns_theta_full 27.13
_diffrn_reflns_theta_max 27.13
_diffrn_reflns_theta_min 1.99
_exptl_absorpt_coefficient_mu 0.202
_exptl_absorpt_correction_T_max 0.9762
_exptl_absorpt_correction_T_min 0.9568
_exptl_absorpt_correction_type multi-scan
_exptl_absorpt_process_details 'SADABS (Sheldrick, 2002)'
_exptl_crystal_colour Colorless
_exptl_crystal_density_diffrn 1.378
_exptl_crystal_density_method 'not measured'
_exptl_crystal_description Block
_exptl_crystal_F_000 2536
_exptl_crystal_size_max 0.22
_exptl_crystal_size_mid 0.22
_exptl_crystal_size_min 0.12
_refine_diff_density_max 0.514
_refine_diff_density_min -0.366
_refine_diff_density_rms 0.064
_refine_ls_extinction_method none
_refine_ls_goodness_of_fit_ref 1.093
_refine_ls_hydrogen_treatment constr
_refine_ls_matrix_type full
_refine_ls_number_parameters 383
_refine_ls_number_reflns 6471
_refine_ls_number_restraints 0
_refine_ls_restrained_S_all 1.093
_refine_ls_R_factor_all 0.0589
_refine_ls_R_factor_gt 0.0484
_refine_ls_shift/su_max 0.001
_refine_ls_shift/su_mean 0.000
_refine_ls_structure_factor_coef Fsqd
_refine_ls_weighting_details 'calc w=1/[\s^2^(Fo^2^)+(0.0507P)^2^+4.2482P] where P=(Fo^2^+2Fc^2^)/3'
_refine_ls_weighting_scheme calc
_refine_ls_wR_factor_gt 0.1068
_refine_ls_wR_factor_ref 0.1118
_reflns_number_gt 5542
_reflns_number_total 6471
_reflns_threshold_expression >2\s(I)
_cod_data_source_file ic800724u-file001_3.cif
_cod_data_source_block msb311
_cod_depositor_comments
;
The following automatic conversions were performed:
'_symmetry_cell_setting' value 'Orthorhombic' changed to 'orthorhombic'
according to '/home/saulius/struct/CIF-dictionaries/cif_core.dic'
dictionary named 'cif_core.dic' version 2.4.1 from 2010-06-29.

Automatic conversion script
Id: cif_fix_enum 1527 2010-12-29 10:47:43Z saulius 
;
_cod_original_cell_volume 5848(1)
_cod_database_code 4305765

loop_
_symmetry_equiv_pos_as_xyz
'x, y, z'
'-x+1/2, -y, z+1/2'
'-x, y+1/2, -z+1/2'
'x+1/2, -y+1/2, -z'
'-x, -y, -z'
'x-1/2, y, -z-1/2'
'x, -y-1/2, z-1/2'
'-x-1/2, y-1/2, z'

loop_
_atom_site_label
_atom_site_type_symbol
_atom_site_fract_x
_atom_site_fract_y
_atom_site_fract_z
_atom_site_U_iso_or_equiv
_atom_site_adp_type
_atom_site_occupancy
_atom_site_symmetry_multiplicity
_atom_site_calc_flag
_atom_site_refinement_flags
_atom_site_disorder_assembly
_atom_site_disorder_group
P1 P 0.91878(3) 0.05309(3) 0.66973(2) 0.01336(12) Uani 1 1 d . . .
P2 P 0.97177(3) 0.18988(3) 0.60657(2) 0.01333(11) Uani 1 1 d . . .
O1 O 0.99240(8) -0.01362(7) 0.67158(6) 0.0169(3) Uani 1 1 d . . .
O2 O 0.90679(9) -0.04592(8) 0.77547(6) 0.0211(3) Uani 1 1 d . . .
O3 O 0.84246(8) -0.00248(7) 0.64283(6) 0.0148(3) Uani 1 1 d . . .
O4 O 0.73995(9) -0.10324(8) 0.69418(7) 0.0222(3) Uani 1 1 d . . .
O5 O 1.06890(8) 0.19873(7) 0.57722(6) 0.0157(3) Uani 1 1 d . . .
O6 O 1.18580(9) 0.30102(8) 0.55768(7) 0.0199(3) Uani 1 1 d . . .
O7 O 0.92236(8) 0.21154(7) 0.54145(6) 0.0168(3) Uani 1 1 d . . .
O8 O 0.77036(8) 0.27586(8) 0.56329(7) 0.0205(3) Uani 1 1 d . . .
N N 0.95642(9) 0.09425(8) 0.60281(7) 0.0124(3) Uani 1 1 d . . .
C1 C 0.97777(12) -0.08909(11) 0.68690(9) 0.0154(4) Uani 1 1 d . . .
C2 C 1.00873(12) -0.14559(11) 0.64833(9) 0.0180(4) Uani 1 1 d . . .
H2 H 1.0369 -0.1326 0.6104 0.022 Uiso 1 1 calc R . .
C3 C 0.99862(12) -0.22176(12) 0.66511(10) 0.0213(4) Uani 1 1 d . . .
H3 H 1.0199 -0.2611 0.6388 0.026 Uiso 1 1 calc R . .
C4 C 0.95748(13) -0.23987(12) 0.72032(10) 0.0239(4) Uani 1 1 d . . .
H4 H 0.9516 -0.2919 0.7322 0.029 Uiso 1 1 calc R . .
C5 C 0.92482(13) -0.18326(12) 0.75857(10) 0.0227(4) Uani 1 1 d . . .
H5 H 0.8955 -0.1964 0.7960 0.027 Uiso 1 1 calc R . .
C6 C 0.93494(12) -0.10729(11) 0.74218(9) 0.0182(4) Uani 1 1 d . . .
C7 C 0.85629(16) -0.06078(14) 0.82995(10) 0.0333(5) Uani 1 1 d . . .
H7A H 0.8072 -0.0928 0.8186 0.050 Uiso 1 1 calc R . .
H7B H 0.8358 -0.0124 0.8474 0.050 Uiso 1 1 calc R . .
H7C H 0.8913 -0.0873 0.8611 0.050 Uiso 1 1 calc R . .
C8 C 0.75741(11) 0.01833(11) 0.65082(8) 0.0148(4) Uani 1 1 d . . .
C9 C 0.72649(13) 0.08786(11) 0.63131(9) 0.0207(4) Uani 1 1 d . . .
H9 H 0.7640 0.1242 0.6130 0.025 Uiso 1 1 calc R . .
C10 C 0.64011(14) 0.10465(13) 0.63847(12) 0.0317(5) Uani 1 1 d . . .
H10 H 0.6183 0.1525 0.6250 0.038 Uiso 1 1 calc R . .
C11 C 0.58611(14) 0.05150(14) 0.66522(12) 0.0336(5) Uani 1 1 d . . .
H11 H 0.5272 0.0633 0.6706 0.040 Uiso 1 1 calc R . .
C12 C 0.61694(13) -0.01868(13) 0.68433(10) 0.0248(5) Uani 1 1 d . . .
H12 H 0.5791 -0.0551 0.7023 0.030 Uiso 1 1 calc R . .
C13 C 0.70280(12) -0.03598(11) 0.67731(9) 0.0171(4) Uani 1 1 d . . .
C14 C 0.68428(15) -0.16381(13) 0.71219(11) 0.0311(5) Uani 1 1 d . . .
H14A H 0.6544 -0.1499 0.7509 0.047 Uiso 1 1 calc R . .
H14B H 0.7179 -0.2103 0.7191 0.047 Uiso 1 1 calc R . .
H14C H 0.6423 -0.1729 0.6790 0.047 Uiso 1 1 calc R . .
C15 C 1.14137(12) 0.19424(11) 0.61442(9) 0.0157(4) Uani 1 1 d . . .
C16 C 1.15304(12) 0.13930(11) 0.66005(9) 0.0171(4) Uani 1 1 d . . .
H16 H 1.1085 0.1041 0.6692 0.020 Uiso 1 1 calc R . .
C17 C 1.23038(13) 0.13572(12) 0.69260(9) 0.0212(4) Uani 1 1 d . . .
H17 H 1.2386 0.0983 0.7242 0.025 Uiso 1 1 calc R . .
C18 C 1.29490(13) 0.18677(12) 0.67869(10) 0.0251(5) Uani 1 1 d . . .
H18 H 1.3479 0.1839 0.7004 0.030 Uiso 1 1 calc R . .
C19 C 1.28280(13) 0.24229(12) 0.63318(10) 0.0219(4) Uani 1 1 d . . .
H19 H 1.3276 0.2772 0.6239 0.026 Uiso 1 1 calc R . .
C20 C 1.20615(12) 0.24717(11) 0.60139(9) 0.0170(4) Uani 1 1 d . . .
C21 C 1.25021(13) 0.35604(11) 0.54261(10) 0.0225(4) Uani 1 1 d . . .
H21A H 1.2650 0.3853 0.5802 0.034 Uiso 1 1 calc R . .
H21B H 1.2285 0.3908 0.5104 0.034 Uiso 1 1 calc R . .
H21C H 1.3013 0.3298 0.5269 0.034 Uiso 1 1 calc R . .
C22 C 0.91104(13) 0.28854(10) 0.52624(9) 0.0179(4) Uani 1 1 d . . .
C23 C 0.97630(14) 0.32933(12) 0.49912(11) 0.0267(5) Uani 1 1 d . . .
H23 H 1.0308 0.3064 0.4930 0.032 Uiso 1 1 calc R . .
C24 C 0.96200(16) 0.40450(13) 0.48063(12) 0.0358(6) Uani 1 1 d . . .
H24 H 1.0069 0.4334 0.4623 0.043 Uiso 1 1 calc R . .
C25 C 0.88258(16) 0.43648(13) 0.48906(12) 0.0348(6) Uani 1 1 d . . .
H25 H 0.8727 0.4875 0.4758 0.042 Uiso 1 1 calc R . .
C26 C 0.81693(14) 0.39585(12) 0.51643(10) 0.0260(5) Uani 1 1 d . . .
H26 H 0.7625 0.4191 0.5221 0.031 Uiso 1 1 calc R . .
C27 C 0.83006(12) 0.32098(11) 0.53575(9) 0.0175(4) Uani 1 1 d . . .
C28 C 0.68579(13) 0.30751(13) 0.56946(11) 0.0267(5) Uani 1 1 d . . .
H28A H 0.6881 0.3532 0.5958 0.040 Uiso 1 1 calc R . .
H28B H 0.6478 0.2697 0.5887 0.040 Uiso 1 1 calc R . .
H28C H 0.6638 0.3212 0.5280 0.040 Uiso 1 1 calc R . .
C29 C 0.97934(11) 0.04772(10) 0.54955(8) 0.0119(3) Uani 1 1 d . . .
C30 C 0.91545(11) 0.02028(10) 0.51065(8) 0.0132(4) Uani 1 1 d . . .
H30 H 0.8575 0.0341 0.5179 0.016 Uiso 1 1 calc R . .
C31 C 1.06393(11) 0.02738(10) 0.53903(8) 0.0136(4) Uani 1 1 d . . .
H31 H 1.1078 0.0460 0.5658 0.016 Uiso 1 1 calc R . .

loop_
_atom_site_aniso_label
_atom_site_aniso_U_11
_atom_site_aniso_U_22
_atom_site_aniso_U_33
_atom_site_aniso_U_23
_atom_site_aniso_U_13
_atom_site_aniso_U_12
P1 0.0114(2) 0.0154(2) 0.0132(2) -0.00086(17) 0.00201(18) -0.00144(17)
P2 0.0117(2) 0.0116(2) 0.0167(2) -0.00202(18) 0.00116(18) -0.00140(17)
O1 0.0118(6) 0.0184(7) 0.0204(7) 0.0051(5) 0.0013(5) -0.0010(5)
O2 0.0235(8) 0.0227(7) 0.0171(7) 0.0024(6) 0.0052(6) -0.0011(6)
O3 0.0105(6) 0.0154(6) 0.0186(7) -0.0005(5) 0.0039(5) -0.0008(5)
O4 0.0183(7) 0.0184(7) 0.0299(8) 0.0071(6) 0.0040(6) -0.0037(6)
O5 0.0114(6) 0.0179(6) 0.0178(7) 0.0011(5) 0.0004(5) -0.0038(5)
O6 0.0169(7) 0.0183(7) 0.0247(7) 0.0017(6) 0.0022(6) -0.0058(5)
O7 0.0145(7) 0.0124(6) 0.0235(7) -0.0003(5) -0.0032(5) 0.0004(5)
O8 0.0135(7) 0.0203(7) 0.0278(7) -0.0007(6) 0.0016(6) 0.0016(5)
N 0.0112(7) 0.0112(7) 0.0147(7) -0.0013(6) 0.0011(6) -0.0019(6)
C1 0.0105(9) 0.0170(9) 0.0187(9) 0.0061(7) -0.0026(7) -0.0007(7)
C2 0.0092(9) 0.0249(10) 0.0200(9) 0.0034(8) -0.0007(7) -0.0005(7)
C3 0.0138(9) 0.0210(10) 0.0293(11) -0.0010(8) -0.0023(8) 0.0005(8)
C4 0.0197(10) 0.0201(10) 0.0321(11) 0.0067(9) -0.0040(9) -0.0013(8)
C5 0.0197(10) 0.0259(10) 0.0226(10) 0.0090(8) 0.0013(8) -0.0021(8)
C6 0.0138(9) 0.0234(10) 0.0175(9) 0.0029(8) -0.0024(7) -0.0008(7)
C7 0.0387(14) 0.0391(13) 0.0222(11) 0.0029(10) 0.0128(10) -0.0015(11)
C8 0.0103(9) 0.0207(9) 0.0132(8) -0.0020(7) 0.0010(7) 0.0001(7)
C9 0.0168(10) 0.0211(10) 0.0240(10) 0.0026(8) 0.0018(8) -0.0006(8)
C10 0.0198(11) 0.0302(12) 0.0451(14) 0.0085(10) 0.0007(10) 0.0099(9)
C11 0.0132(10) 0.0417(14) 0.0458(14) 0.0028(11) 0.0043(10) 0.0063(9)
C12 0.0143(10) 0.0326(12) 0.0275(11) 0.0009(9) 0.0063(8) -0.0058(9)
C13 0.0159(9) 0.0190(9) 0.0164(9) -0.0003(7) 0.0020(7) -0.0006(7)
C14 0.0310(12) 0.0243(11) 0.0381(13) 0.0078(10) 0.0088(10) -0.0095(9)
C15 0.0118(9) 0.0184(9) 0.0170(9) -0.0055(7) 0.0007(7) -0.0002(7)
C16 0.0158(9) 0.0169(9) 0.0185(9) -0.0029(7) 0.0017(7) -0.0031(7)
C17 0.0223(11) 0.0234(10) 0.0178(9) -0.0002(8) -0.0033(8) 0.0015(8)
C18 0.0153(10) 0.0325(11) 0.0274(11) -0.0039(9) -0.0060(8) -0.0008(9)
C19 0.0138(9) 0.0264(10) 0.0256(10) -0.0038(8) 0.0015(8) -0.0050(8)
C20 0.0155(9) 0.0175(9) 0.0179(9) -0.0051(7) 0.0034(7) -0.0009(7)
C21 0.0218(10) 0.0188(10) 0.0271(10) -0.0028(8) 0.0084(9) -0.0069(8)
C22 0.0204(10) 0.0139(9) 0.0195(9) 0.0019(7) -0.0007(8) 0.0017(7)
C23 0.0224(11) 0.0216(10) 0.0362(12) 0.0047(9) 0.0061(9) 0.0017(8)
C24 0.0352(13) 0.0242(11) 0.0478(15) 0.0119(10) 0.0126(11) -0.0020(10)
C25 0.0410(14) 0.0188(10) 0.0448(14) 0.0121(10) 0.0068(11) 0.0066(10)
C26 0.0276(11) 0.0215(10) 0.0288(11) 0.0013(9) -0.0010(9) 0.0108(9)
C27 0.0172(9) 0.0176(9) 0.0176(9) -0.0011(7) -0.0023(8) 0.0007(7)
C28 0.0140(10) 0.0295(11) 0.0364(12) -0.0071(10) 0.0020(9) 0.0021(8)
C29 0.0138(9) 0.0096(8) 0.0123(8) 0.0011(6) 0.0019(7) -0.0013(7)
C30 0.0096(8) 0.0142(8) 0.0157(8) 0.0031(7) 0.0012(7) -0.0001(7)
C31 0.0115(8) 0.0139(8) 0.0154(8) 0.0007(7) -0.0013(7) -0.0012(7)

loop_
_atom_type_symbol
_atom_type_description
_atom_type_scat_dispersion_real
_atom_type_scat_dispersion_imag
_atom_type_scat_source
C C 0.0033 0.0016 'International Tables Vol C Tables 4.2.6.8 and 6.1.1.4'
H H 0.0000 0.0000 'International Tables Vol C Tables 4.2.6.8 and 6.1.1.4'
N N 0.0061 0.0033 'International Tables Vol C Tables 4.2.6.8 and 6.1.1.4'
O O 0.0106 0.0060 'International Tables Vol C Tables 4.2.6.8 and 6.1.1.4'
P P 0.1023 0.0942 'International Tables Vol C Tables 4.2.6.8 and 6.1.1.4'

loop_
_geom_angle_atom_site_label_1
_geom_angle_atom_site_label_2
_geom_angle_atom_site_label_3
_geom_angle
_geom_angle_site_symmetry_1
_geom_angle_site_symmetry_3
_geom_angle_publ_flag
O1 P1 O3 95.43(7) . . ?
O1 P1 N 94.58(7) . . ?
O3 P1 N 101.91(7) . . ?
O7 P2 O5 95.03(7) . . ?
O7 P2 N 97.01(7) . . ?
O5 P2 N 101.83(7) . . ?
C1 O1 P1 124.89(12) . . ?
C6 O2 C7 117.38(16) . . ?
C8 O3 P1 119.69(11) . . ?
C13 O4 C14 117.14(16) . . ?
C15 O5 P2 121.82(12) . . ?
C20 O6 C21 117.15(15) . . ?
C22 O7 P2 118.75(12) . . ?
C27 O8 C28 116.50(15) . . ?
C29 N P2 124.05(12) . . ?
C29 N P1 120.51(12) . . ?
P2 N P1 115.26(9) . . ?
C2 C1 O1 119.21(17) . . ?
C2 C1 C6 120.80(17) . . ?
O1 C1 C6 119.94(17) . . ?
C1 C2 C3 119.69(18) . . ?
C4 C3 C2 119.59(19) . . ?
C3 C4 C5 120.83(19) . . ?
C4 C5 C6 119.81(19) . . ?
O2 C6 C5 126.09(18) . . ?
O2 C6 C1 114.66(17) . . ?
C5 C6 C1 119.25(18) . . ?
C9 C8 O3 122.10(17) . . ?
C9 C8 C13 120.79(17) . . ?
O3 C8 C13 117.06(16) . . ?
C8 C9 C10 119.68(19) . . ?
C11 C10 C9 119.7(2) . . ?
C10 C11 C12 120.7(2) . . ?
C11 C12 C13 120.04(19) . . ?
O4 C13 C12 125.02(18) . . ?
O4 C13 C8 115.88(16) . . ?
C12 C13 C8 119.10(18) . . ?
C16 C15 O5 123.54(17) . . ?
C16 C15 C20 120.42(18) . . ?
O5 C15 C20 115.98(17) . . ?
C15 C16 C17 119.84(18) . . ?
C18 C17 C16 119.68(19) . . ?
C17 C18 C19 120.38(19) . . ?
C20 C19 C18 120.46(19) . . ?
O6 C20 C19 125.61(18) . . ?
O6 C20 C15 115.19(17) . . ?
C19 C20 C15 119.19(18) . . ?
C23 C22 O7 120.42(18) . . ?
C23 C22 C27 121.33(18) . . ?
O7 C22 C27 118.13(17) . . ?
C22 C23 C24 119.5(2) . . ?
C25 C24 C23 119.6(2) . . ?
C24 C25 C26 121.1(2) . . ?
C25 C26 C27 120.2(2) . . ?
O8 C27 C26 125.26(18) . . ?
O8 C27 C22 116.54(16) . . ?
C26 C27 C22 118.21(18) . . ?
C30 C29 C31 119.96(16) . . ?
C30 C29 N 119.39(16) . . ?
C31 C29 N 120.58(16) . . ?
C29 C30 C31 120.08(17) . 5_756 ?
C29 C31 C30 119.96(17) . 5_756 ?

loop_
_geom_bond_atom_site_label_1
_geom_bond_atom_site_label_2
_geom_bond_distance
_geom_bond_site_symmetry_2
_geom_bond_publ_flag
P1 O1 1.6396(14) . ?
P1 O3 1.6425(13) . ?
P1 N 1.7067(15) . ?
P2 O7 1.6365(14) . ?
P2 O5 1.6485(13) . ?
P2 N 1.6940(15) . ?
O1 C1 1.381(2) . ?
O2 C6 1.362(2) . ?
O2 C7 1.431(2) . ?
O3 C8 1.387(2) . ?
O4 C13 1.362(2) . ?
O4 C14 1.425(2) . ?
O5 C15 1.385(2) . ?
O6 C20 1.365(2) . ?
O6 C21 1.430(2) . ?
O7 C22 1.399(2) . ?
O8 C27 1.356(2) . ?
O8 C28 1.438(2) . ?
N C29 1.446(2) . ?
C1 C2 1.376(3) . ?
C1 C6 1.395(3) . ?
C2 C3 1.391(3) . ?
C3 C4 1.381(3) . ?
C4 C5 1.383(3) . ?
C5 C6 1.385(3) . ?
C8 C9 1.375(3) . ?
C8 C13 1.397(3) . ?
C9 C10 1.389(3) . ?
C10 C11 1.380(3) . ?
C11 C12 1.382(3) . ?
C12 C13 1.382(3) . ?
C15 C16 1.382(3) . ?
C15 C20 1.400(3) . ?
C16 C17 1.395(3) . ?
C17 C18 1.379(3) . ?
C18 C19 1.389(3) . ?
C19 C20 1.379(3) . ?
C22 C23 1.373(3) . ?
C22 C27 1.401(3) . ?
C23 C24 1.393(3) . ?
C24 C25 1.372(3) . ?
C25 C26 1.378(3) . ?
C26 C27 1.390(3) . ?
C29 C30 1.385(2) . ?
C29 C31 1.386(2) . ?
C30 C31 1.389(3) 5_756 ?
C31 C30 1.389(3) 5_756 ?
